data_4072438
loop_
_publ_author_name
'Ech-Cherif El Kettani, Sakina'
'Lazraq, Mohamed'
'Ranaivonjatovo, Henri'
'Escudi\'e, Jean'
'Gornitzka, Heinz'
'Ouhsaine, Fatima'

_publ_section_title
;
 Versatile Reactivity of the Germene Mes2GeCR2toward Esters and Related
 Carbonyl Derivatives
;
_journal_issue 15
_journal_name_full Organometallics
_journal_page_first 3729
_journal_paper_doi 10.1021/om060917s
_journal_volume 26
_journal_year 2007
_chemical_formula_sum 'C37 H38 Ge O2'
_chemical_formula_weight 587.26
_chemical_name_systematic
; 
 ? 
;
_space_group_IT_number 2
_symmetry_cell_setting triclinic
_symmetry_space_group_name_Hall '-P 1'
_symmetry_space_group_name_H-M 'P -1'
_atom_sites_solution_hydrogens geom
_atom_sites_solution_primary direct
_atom_sites_solution_secondary difmap
_audit_creation_method SHELXL-97
_cell_angle_alpha 108.034(4)
_cell_angle_beta 91.282(5)
_cell_angle_gamma 108.565(5)
_cell_formula_units_Z 2
_cell_length_a 9.861(2)
_cell_length_b 10.976(2)
_cell_length_c 15.163(3)
_cell_measurement_reflns_used 1137
_cell_measurement_temperature 173(2)
_cell_measurement_theta_max 22.789
_cell_measurement_theta_min 2.199
_cell_volume 1466.0(5)
_computing_cell_refinement 'Bruker SMART'
_computing_data_collection 'Bruker SMART'
_computing_data_reduction 'Bruker SHELXTL'
_computing_molecular_graphics 'Bruker SHELXTL'
_computing_publication_material 'Bruker SHELXTL'
_computing_structure_refinement 'SHELXL-97 (Sheldrick, 1997)'
_computing_structure_solution 'SHELXS-97 (Sheldrick, 1990)'
_diffrn_ambient_temperature 173(2)
_diffrn_measured_fraction_theta_full 0.871
_diffrn_measured_fraction_theta_max 0.871
_diffrn_measurement_device_type 'Bruker CCD detector'
_diffrn_measurement_method 'phi and omega scans'
_diffrn_radiation_monochromator graphite
_diffrn_radiation_source 'fine-focus sealed tube'
_diffrn_radiation_type MoK\a
_diffrn_radiation_wavelength 0.71073
_diffrn_reflns_av_R_equivalents 0.0000
_diffrn_reflns_av_sigmaI/netI 0.1037
_diffrn_reflns_limit_h_max 10
_diffrn_reflns_limit_h_min -10
_diffrn_reflns_limit_k_max 11
_diffrn_reflns_limit_k_min -12
_diffrn_reflns_limit_l_max 16
_diffrn_reflns_limit_l_min 0
_diffrn_reflns_number 4579
_diffrn_reflns_theta_full 23.36
_diffrn_reflns_theta_max 23.36
_diffrn_reflns_theta_min 2.08
_exptl_absorpt_coefficient_mu 1.077
_exptl_absorpt_correction_T_max 1.000000
_exptl_absorpt_correction_T_min 0.567423
_exptl_absorpt_correction_type semi-empirical
_exptl_absorpt_process_details 'TWINABS (Bruker-AXS)'
_exptl_crystal_colour colorless
_exptl_crystal_density_diffrn 1.330
_exptl_crystal_density_method 'not measured'
_exptl_crystal_description plate
_exptl_crystal_F_000 616
_exptl_crystal_size_max 0.05
_exptl_crystal_size_mid 0.1
_exptl_crystal_size_min 0.3
_refine_diff_density_max 1.066
_refine_diff_density_min -1.025
_refine_diff_density_rms 0.125
_refine_ls_extinction_method none
_refine_ls_goodness_of_fit_ref 1.004
_refine_ls_hydrogen_treatment mixed
_refine_ls_matrix_type full
_refine_ls_number_parameters 371
_refine_ls_number_reflns 4580
_refine_ls_number_restraints 0
_refine_ls_restrained_S_all 1.004
_refine_ls_R_factor_all 0.0886
_refine_ls_R_factor_gt 0.0584
_refine_ls_shift/su_max 0.000
_refine_ls_shift/su_mean 0.000
_refine_ls_structure_factor_coef Fsqd
_refine_ls_weighting_details 'calc w=1/[\s^2^(Fo^2^)+(0.0617P)^2^+0.0000P] where P=(Fo^2^+2Fc^2^)/3'
_refine_ls_weighting_scheme calc
_refine_ls_wR_factor_gt 0.1118
_refine_ls_wR_factor_ref 0.1241
_reflns_number_gt 3506
_reflns_number_total 4580
_reflns_threshold_expression >2sigma(I)
_cod_data_source_file carbo2a.cif
_cod_data_source_block 8
_cod_depositor_comments
;
The following automatic conversions were performed:

'_symmetry_cell_setting' value 'Triclinic' changed to 'triclinic'
according to /home/saulius/struct/CIF-dictionaries/cif_core.dic
dictionary named 'cif_core.dic' version 2.4.1 from 2010-06-29.

Automatic conversion script
Id: cif_fix_values 1715 2011-07-08 13:25:40Z adriana 
;
_cod_original_cell_volume 1466.0(6)
_cod_original_sg_symbol_H-M P-1
_cod_database_code 4072438

loop_
_symmetry_equiv_pos_as_xyz
'x, y, z'
'-x, -y, -z'

loop_
_atom_site_label
_atom_site_type_symbol
_atom_site_fract_x
_atom_site_fract_y
_atom_site_fract_z
_atom_site_U_iso_or_equiv
_atom_site_adp_type
_atom_site_occupancy
_atom_site_symmetry_multiplicity
_atom_site_calc_flag
_atom_site_refinement_flags
Ge1 Ge 0.38050(8) 0.13362(7) 0.25470(7) 0.0186(2) Uani 1 1 d .
O1 O 0.3416(4) 0.2823(4) 0.2486(4) 0.0257(12) Uani 1 1 d .
O2 O 0.1609(5) 0.4421(5) 0.0346(4) 0.0450(16) Uani 1 1 d .
C1 C 0.2528(7) 0.2894(7) 0.1834(5) 0.0196(18) Uani 1 1 d .
C2 C 0.2791(7) 0.3978(6) 0.1555(6) 0.024(2) Uani 1 1 d .
C3 C 0.1681(7) 0.3700(7) 0.0821(6) 0.029(2) Uani 1 1 d .
C4 C 0.0560(6) 0.2291(6) 0.0666(5) 0.0257(19) Uani 1 1 d .
H4A H -0.0407 0.2357 0.0762 0.031 Uiso 1 1 calc R
H4B H 0.0508 0.1668 0.0024 0.031 Uiso 1 1 calc R
C5 C 0.1090(6) 0.1784(6) 0.1393(5) 0.0207(18) Uani 1 1 d .
H5A H 0.0415 0.1699 0.1862 0.025 Uiso 1 1 calc R
H5B H 0.1212 0.0892 0.1094 0.025 Uiso 1 1 calc R
C6 C 0.4091(7) 0.5249(6) 0.1894(6) 0.035(2) Uani 1 1 d .
H6A H 0.4396 0.5455 0.2559 0.053 Uiso 1 1 calc R
H6B H 0.3851 0.6009 0.1809 0.053 Uiso 1 1 calc R
H6C H 0.4877 0.5114 0.1535 0.053 Uiso 1 1 calc R
C7 C 0.4929(6) 0.0984(6) 0.1457(5) 0.0190(18) Uani 1 1 d .
H7 H 0.4993 0.0049 0.1282 0.023 Uiso 1 1 calc R
C8 C 0.4351(7) 0.1224(6) 0.0624(5) 0.0185(17) Uani 1 1 d .
C9 C 0.3127(7) 0.0505(7) -0.0012(6) 0.0228(17) Uani 1 1 d .
H9 H 0.2485 -0.0329 0.0021 0.027 Uiso 1 1 calc R
C10 C 0.2829(7) 0.0998(7) -0.0701(6) 0.028(2) Uani 1 1 d .
H10 H 0.1965 0.0504 -0.1128 0.033 Uiso 1 1 calc R
C11 C 0.3756(7) 0.2191(7) -0.0786(6) 0.031(2) Uani 1 1 d .
H11 H 0.3532 0.2510 -0.1266 0.038 Uiso 1 1 calc R
C12 C 0.5016(7) 0.2916(7) -0.0162(5) 0.0249(19) Uani 1 1 d .
H12 H 0.5661 0.3740 -0.0208 0.030 Uiso 1 1 calc R
C13 C 0.5322(6) 0.2427(6) 0.0525(5) 0.0187(17) Uani 1 1 d .
C14 C 0.6580(7) 0.2949(6) 0.1229(5) 0.0185(18) Uani 1 1 d .
C15 C 0.7845(7) 0.4077(6) 0.1392(6) 0.0243(19) Uani 1 1 d .
H15 H 0.7963 0.4667 0.1033 0.029 Uiso 1 1 calc R
C16 C 0.8905(7) 0.4305(7) 0.2079(6) 0.029(2) Uani 1 1 d .
H16 H 0.9757 0.5079 0.2208 0.034 Uiso 1 1 calc R
C17 C 0.8771(7) 0.3441(7) 0.2593(6) 0.0292(18) Uani 1 1 d .
H17 H 0.9531 0.3625 0.3064 0.035 Uiso 1 1 calc R
C18 C 0.7526(6) 0.2299(6) 0.2425(6) 0.0238(19) Uani 1 1 d .
H18 H 0.7435 0.1687 0.2765 0.029 Uiso 1 1 calc R
C19 C 0.6439(6) 0.2087(6) 0.1757(5) 0.0205(18) Uani 1 1 d .
C20 C 0.5159(6) 0.1929(7) 0.3688(5) 0.0182(17) Uani 1 1 d .
C21 C 0.5953(7) 0.3301(7) 0.4216(5) 0.0216(18) Uani 1 1 d .
C22 C 0.6966(7) 0.3554(7) 0.4950(6) 0.033(2) Uani 1 1 d .
H22 H 0.7485 0.4479 0.5308 0.039 Uiso 1 1 calc R
C23 C 0.7283(7) 0.2550(7) 0.5205(5) 0.0303(19) Uani 1 1 d .
C24 C 0.6517(7) 0.1226(7) 0.4651(6) 0.0273(19) Uani 1 1 d .
H24 H 0.6722 0.0508 0.4786 0.033 Uiso 1 1 calc R
C25 C 0.5479(7) 0.0889(7) 0.3916(5) 0.0238(19) Uani 1 1 d .
C26 C 0.5811(7) 0.4487(6) 0.3977(6) 0.033(2) Uani 1 1 d .
H26A H 0.6454 0.5340 0.4434 0.049 Uiso 1 1 calc R
H26B H 0.4811 0.4467 0.3990 0.049 Uiso 1 1 calc R
H26C H 0.6075 0.4429 0.3350 0.049 Uiso 1 1 calc R
C27 C 0.8418(8) 0.2897(8) 0.6002(6) 0.054(3) Uani 1 1 d .
H27A H 0.9308 0.3569 0.5937 0.081 Uiso 1 1 calc R
H27B H 0.8607 0.2070 0.5996 0.081 Uiso 1 1 calc R
H27C H 0.8083 0.3278 0.6594 0.081 Uiso 1 1 calc R
C28 C 0.4770(7) -0.0603(7) 0.3313(6) 0.031(2) Uani 1 1 d .
H28A H 0.5039 -0.1181 0.3613 0.046 Uiso 1 1 calc R
H28B H 0.5096 -0.0749 0.2695 0.046 Uiso 1 1 calc R
H28C H 0.3719 -0.0839 0.3243 0.046 Uiso 1 1 calc R
C29 C 0.1916(6) 0.0077(6) 0.2643(6) 0.0190(17) Uani 1 1 d .
C30 C 0.1287(6) -0.1269(6) 0.2038(5) 0.0187(17) Uani 1 1 d .
C31 C -0.0080(7) -0.2051(6) 0.2174(5) 0.0231(18) Uani 1 1 d .
H31 H -0.0526 -0.2955 0.1755 0.028 Uiso 1 1 calc R
C32 C -0.0789(7) -0.1556(7) 0.2887(6) 0.029(2) Uani 1 1 d .
C33 C -0.0147(7) -0.0229(7) 0.3478(6) 0.028(2) Uani 1 1 d .
H33 H -0.0626 0.0126 0.3979 0.034 Uiso 1 1 calc R
C34 C 0.1198(7) 0.0610(7) 0.3359(6) 0.025(2) Uani 1 1 d .
C35 C 0.2014(7) -0.1977(6) 0.1294(5) 0.027(2) Uani 1 1 d .
H35A H 0.2702 -0.1305 0.1074 0.040 Uiso 1 1 calc R
H35B H 0.1288 -0.2643 0.0770 0.040 Uiso 1 1 calc R
H35C H 0.2530 -0.2447 0.1552 0.040 Uiso 1 1 calc R
C36 C -0.2212(7) -0.2446(7) 0.3066(6) 0.043(2) Uani 1 1 d .
H36A H -0.2627 -0.3266 0.2514 0.064 Uiso 1 1 calc R
H36B H -0.2882 -0.1937 0.3190 0.064 Uiso 1 1 calc R
H36C H -0.2045 -0.2711 0.3608 0.064 Uiso 1 1 calc R
C37 C 0.1785(7) 0.2036(7) 0.4069(6) 0.041(2) Uani 1 1 d .
H37A H 0.2668 0.2142 0.4439 0.061 Uiso 1 1 calc R
H37B H 0.1063 0.2184 0.4485 0.061 Uiso 1 1 calc R
H37C H 0.2002 0.2706 0.3743 0.061 Uiso 1 1 calc R

loop_
_atom_site_aniso_label
_atom_site_aniso_U_11
_atom_site_aniso_U_22
_atom_site_aniso_U_33
_atom_site_aniso_U_23
_atom_site_aniso_U_13
_atom_site_aniso_U_12
Ge1 0.0158(4) 0.0156(4) 0.0218(5) 0.0072(4) 0.0015(4) 0.0011(3)
O1 0.017(2) 0.024(3) 0.032(4) 0.009(3) -0.003(3) 0.003(2)
O2 0.042(3) 0.042(3) 0.054(5) 0.026(3) -0.010(3) 0.010(3)
C1 0.018(4) 0.020(4) 0.020(5) 0.004(4) 0.002(4) 0.007(3)
C2 0.019(4) 0.016(4) 0.042(6) 0.016(4) 0.007(4) 0.005(3)
C3 0.026(4) 0.029(5) 0.035(6) 0.013(4) 0.008(4) 0.011(4)
C4 0.020(4) 0.026(4) 0.031(6) 0.007(4) 0.002(4) 0.009(3)
C5 0.015(4) 0.018(4) 0.027(5) 0.004(4) -0.002(4) 0.007(3)
C6 0.035(4) 0.026(4) 0.036(6) 0.015(4) -0.014(4) -0.004(3)
C7 0.013(3) 0.013(4) 0.029(5) 0.009(4) -0.002(4) 0.001(3)
C8 0.021(4) 0.017(4) 0.018(5) 0.003(4) 0.009(4) 0.009(3)
C9 0.016(4) 0.027(4) 0.027(5) 0.010(4) 0.008(4) 0.008(3)
C10 0.020(4) 0.029(4) 0.033(6) 0.006(4) 0.006(4) 0.010(3)
C11 0.037(5) 0.042(5) 0.031(6) 0.027(5) 0.010(4) 0.019(4)
C12 0.019(4) 0.025(4) 0.032(6) 0.012(4) 0.001(4) 0.008(3)
C13 0.016(4) 0.018(4) 0.028(5) 0.010(4) 0.003(4) 0.011(3)
C14 0.027(4) 0.016(4) 0.020(5) 0.010(4) 0.013(4) 0.012(3)
C15 0.021(4) 0.021(4) 0.026(5) 0.008(4) 0.002(4) 0.001(3)
C16 0.017(4) 0.021(4) 0.041(6) 0.007(4) 0.007(4) 0.001(3)
C17 0.019(4) 0.034(5) 0.026(5) 0.009(5) -0.005(4) 0.001(3)
C18 0.017(4) 0.031(4) 0.031(6) 0.014(4) 0.006(4) 0.015(3)
C19 0.011(4) 0.019(4) 0.025(5) -0.001(4) 0.002(4) 0.004(3)
C20 0.013(4) 0.024(4) 0.015(5) 0.006(4) 0.000(3) 0.004(3)
C21 0.021(4) 0.024(4) 0.013(5) 0.006(4) 0.002(4) -0.002(3)
C22 0.026(4) 0.027(4) 0.026(5) -0.004(4) -0.009(4) -0.003(3)
C23 0.029(4) 0.033(5) 0.019(5) 0.006(4) -0.005(4) -0.001(4)
C24 0.025(4) 0.034(5) 0.029(6) 0.021(4) 0.001(4) 0.008(4)
C25 0.020(4) 0.032(5) 0.017(5) 0.013(4) 0.001(4) 0.001(3)
C26 0.037(5) 0.019(4) 0.031(6) 0.003(4) -0.009(4) 0.000(4)
C27 0.047(5) 0.048(5) 0.050(7) 0.015(5) -0.028(5) -0.001(4)
C28 0.036(5) 0.021(4) 0.035(6) 0.014(4) 0.003(4) 0.006(3)
C29 0.014(3) 0.022(4) 0.021(5) 0.010(4) 0.006(4) 0.005(3)
C30 0.020(4) 0.016(4) 0.020(5) 0.007(4) 0.005(4) 0.004(3)
C31 0.023(4) 0.011(4) 0.030(5) 0.005(4) -0.001(4) 0.000(3)
C32 0.019(4) 0.029(5) 0.043(6) 0.024(5) 0.002(4) 0.003(3)
C33 0.028(4) 0.026(5) 0.036(6) 0.013(4) 0.015(4) 0.015(4)
C34 0.018(4) 0.018(4) 0.034(6) 0.009(4) 0.001(4) 0.000(3)
C35 0.024(4) 0.011(4) 0.032(6) 0.001(4) -0.006(4) -0.005(3)
C36 0.024(4) 0.046(5) 0.055(7) 0.025(5) 0.011(4) 0.001(4)
C37 0.040(5) 0.026(5) 0.045(6) 0.003(5) 0.016(5) 0.004(4)

loop_
_atom_type_symbol
_atom_type_description
_atom_type_scat_dispersion_real
_atom_type_scat_dispersion_imag
_atom_type_scat_source
C C 0.0033 0.0016 'International Tables Vol C Tables 4.2.6.8 and 6.1.1.4'
H H 0.0000 0.0000 'International Tables Vol C Tables 4.2.6.8 and 6.1.1.4'
O O 0.0106 0.0060 'International Tables Vol C Tables 4.2.6.8 and 6.1.1.4'
Ge Ge 0.1547 1.8001 'International Tables Vol C Tables 4.2.6.8 and 6.1.1.4'

loop_
_geom_angle_atom_site_label_1
_geom_angle_atom_site_label_2
_geom_angle_atom_site_label_3
_geom_angle
O1 Ge1 C20 107.3(3)
O1 Ge1 C29 104.0(2)
C20 Ge1 C29 110.9(3)
O1 Ge1 C7 101.3(2)
C20 Ge1 C7 106.9(2)
C29 Ge1 C7 124.8(3)
C1 O1 Ge1 128.2(4)
C2 C1 O1 123.2(6)
C2 C1 C5 114.0(6)
O1 C1 C5 122.7(6)
C1 C2 C3 109.3(6)
C1 C2 C6 126.1(7)
C3 C2 C6 124.5(6)
O2 C3 C2 128.0(6)
O2 C3 C4 123.2(7)
C2 C3 C4 108.8(6)
C5 C4 C3 105.0(6)
C1 C5 C4 102.5(5)
C8 C7 C19 103.1(5)
C8 C7 Ge1 112.9(4)
C19 C7 Ge1 107.0(5)
C9 C8 C13 118.6(7)
C9 C8 C7 132.0(6)
C13 C8 C7 109.4(6)
C8 C9 C10 119.8(6)
C9 C10 C11 121.7(7)
C10 C11 C12 119.3(7)
C13 C12 C11 119.3(6)
C12 C13 C8 121.2(6)
C12 C13 C14 130.2(6)
C8 C13 C14 108.6(6)
C19 C14 C15 119.8(7)
C19 C14 C13 109.9(6)
C15 C14 C13 130.1(6)
C16 C15 C14 118.3(7)
C15 C16 C17 121.8(6)
C16 C17 C18 120.4(7)
C19 C18 C17 118.1(6)
C18 C19 C14 121.5(6)
C18 C19 C7 130.0(6)
C14 C19 C7 108.5(6)
C25 C20 C21 118.5(6)
C25 C20 Ge1 116.1(5)
C21 C20 Ge1 124.9(5)
C22 C21 C20 118.2(6)
C22 C21 C26 118.6(6)
C20 C21 C26 123.1(6)
C21 C22 C23 124.6(7)
C24 C23 C22 115.2(7)
C24 C23 C27 122.8(7)
C22 C23 C27 121.9(7)
C25 C24 C23 123.7(6)
C24 C25 C20 119.8(6)
C24 C25 C28 119.1(6)
C20 C25 C28 121.0(7)
C34 C29 C30 120.1(5)
C34 C29 Ge1 115.7(5)
C30 C29 Ge1 124.1(5)
C29 C30 C31 118.3(6)
C29 C30 C35 124.4(6)
C31 C30 C35 117.1(6)
C32 C31 C30 122.4(6)
C31 C32 C33 118.3(6)
C31 C32 C36 121.6(7)
C33 C32 C36 120.0(7)
C32 C33 C34 121.7(7)
C29 C34 C33 119.1(6)
C29 C34 C37 124.9(6)
C33 C34 C37 116.0(7)

loop_
_geom_bond_atom_site_label_1
_geom_bond_atom_site_label_2
_geom_bond_distance
Ge1 O1 1.819(4)
Ge1 C20 1.961(7)
Ge1 C29 1.975(6)
Ge1 C7 2.017(7)
O1 C1 1.344(8)
O2 C3 1.239(8)
C1 C2 1.334(8)
C1 C5 1.515(8)
C2 C3 1.433(10)
C2 C6 1.497(8)
C3 C4 1.532(9)
C4 C5 1.529(9)
C7 C8 1.504(9)
C7 C19 1.540(8)
C8 C9 1.371(9)
C8 C13 1.417(8)
C9 C10 1.381(10)
C10 C11 1.384(9)
C11 C12 1.387(9)
C12 C13 1.378(9)
C13 C14 1.455(9)
C14 C19 1.394(9)
C14 C15 1.401(8)
C15 C16 1.365(9)
C16 C17 1.380(9)
C17 C18 1.398(8)
C18 C19 1.370(9)
C20 C25 1.411(9)
C20 C21 1.413(9)
C21 C22 1.377(9)
C21 C26 1.501(8)
C22 C23 1.392(9)
C23 C24 1.381(9)
C23 C27 1.497(9)
C24 C25 1.370(9)
C25 C28 1.524(9)
C29 C34 1.387(10)
C29 C30 1.400(9)
C30 C31 1.408(8)
C30 C35 1.496(9)
C31 C32 1.365(9)
C32 C33 1.380(9)
C32 C36 1.519(8)
C33 C34 1.405(8)
C34 C37 1.516(9)
